data_4035624
loop_
_publ_author_name
'Das, Eshani'
'Basak, Shyam'
'Anoop, Anakuthil'
'Basak, Amit'

_publ_section_title
;
 Experiment and Computational Study on the Regioselectivity of
 Nucleophilic Addition to Unsymmetrical p-Benzynes Derived from Bergman
 Cyclization of Enediynes.
;
_journal_issue 15
_journal_name_full 'The Journal of organic chemistry'
_journal_page_first 7730
_journal_page_last 7740
_journal_paper_doi 10.1021/acs.joc.8b00624
_journal_volume 83
_journal_year 2018
_chemical_formula_sum 'C21 H20 Br N O3 S'
_chemical_formula_weight 446.35
_space_group_crystal_system monoclinic
_space_group_IT_number 14
_space_group_name_Hall '-P 2ybc'
_space_group_name_H-M_alt 'P 1 21/c 1'
_atom_sites_solution_hydrogens geom
_audit_creation_method SHELXL-2014/7
_cell_angle_alpha 90.00(3)
_cell_angle_beta 99.28(3)
_cell_angle_gamma 90.00(3)
_cell_formula_units_Z 4
_cell_length_a 16.594(3)
_cell_length_b 11.829(2)
_cell_length_c 10.155(2)
_cell_measurement_reflns_used 470
_cell_measurement_temperature 293(2)
_cell_measurement_theta_max 25.92
_cell_measurement_theta_min 2.5
_cell_volume 1967.2(6)
_computing_structure_refinement 'SHELXL-2014/7 (Sheldrick, 2014)'
_diffrn_ambient_temperature 293(2)
_diffrn_measured_fraction_theta_full 0.960
_diffrn_measured_fraction_theta_max 0.866
_diffrn_measurement_device_type 'Bruker SMART APEX'
_diffrn_measurement_method /w-scans
_diffrn_radiation_type MoK\a
_diffrn_radiation_wavelength 0.71073
_diffrn_reflns_av_R_equivalents 0.0909
_diffrn_reflns_av_unetI/netI 0.1536
_diffrn_reflns_Laue_measured_fraction_full 0.885
_diffrn_reflns_Laue_measured_fraction_max 0.866
_diffrn_reflns_limit_h_max 12
_diffrn_reflns_limit_h_min -20
_diffrn_reflns_limit_k_max 13
_diffrn_reflns_limit_k_min -14
_diffrn_reflns_limit_l_max 10
_diffrn_reflns_limit_l_min -12
_diffrn_reflns_number 7200
_diffrn_reflns_point_group_measured_fraction_full 0.885
_diffrn_reflns_point_group_measured_fraction_max 0.866
_diffrn_reflns_theta_full 25.500
_diffrn_reflns_theta_max 26.450
_diffrn_reflns_theta_min 1.243
_diffrn_source 'fine-focus sealed tube'
_exptl_absorpt_coefficient_mu 2.217
_exptl_absorpt_correction_T_max 0.9237
_exptl_absorpt_correction_T_min 0.8925
_exptl_absorpt_correction_type empirical
_exptl_absorpt_process_details SADABS
_exptl_crystal_colour colorless
_exptl_crystal_density_diffrn 1.507
_exptl_crystal_description needle
_exptl_crystal_F_000 912
_refine_diff_density_max 0.923
_refine_diff_density_min -1.191
_refine_diff_density_rms 0.211
_refine_ls_extinction_method none
_refine_ls_goodness_of_fit_ref 1.081
_refine_ls_hydrogen_treatment constr
_refine_ls_matrix_type full
_refine_ls_number_parameters 244
_refine_ls_number_reflns 3515
_refine_ls_number_restraints 0
_refine_ls_restrained_S_all 1.081
_refine_ls_R_factor_all 0.2275
_refine_ls_R_factor_gt 0.0943
_refine_ls_shift/su_max 0.000
_refine_ls_shift/su_mean 0.000
_refine_ls_structure_factor_coef Fsqd
_refine_ls_weighting_details 'w=1/[\s^2^(Fo^2^)+(0.2000P)^2^] where P=(Fo^2^+2Fc^2^)/3'
_refine_ls_weighting_scheme calc
_refine_ls_wR_factor_gt 0.2597
_refine_ls_wR_factor_ref 0.3810
_reflns_Friedel_coverage 0.000
_reflns_number_gt 1345
_reflns_number_total 3515
_reflns_threshold_expression 'I > 2\s(I)'
_cod_data_source_file jo8b00624_si_008.cif
_cod_data_source_block 3c
_cod_original_cell_volume 1967.1(6)
_cod_original_sg_symbol_H-M 'P 21/c'
_cod_database_code 4035624
_shelx_shelxl_version_number 2014/7
_shelx_space_group_comment
;
The symmetry employed for this shelxl refinement is uniquely defined
by the following loop, which should always be used as a source of
symmetry information in preference to the above space-group names.
They are only intended as comments.
;

loop_
_space_group_symop_operation_xyz
'x, y, z'
'-x, y+1/2, -z+1/2'
'-x, -y, -z'
'x, -y-1/2, z-1/2'

loop_
_atom_site_label
_atom_site_type_symbol
_atom_site_fract_x
_atom_site_fract_y
_atom_site_fract_z
_atom_site_U_iso_or_equiv
_atom_site_adp_type
_atom_site_occupancy
_atom_site_site_symmetry_order
_atom_site_calc_flag
_atom_site_refinement_flags_posn
_atom_site_refinement_flags_adp
Br1 Br 0.46069(8) 0.55163(13) 0.81681(15) 0.0778(7) Uani 1 1 d . .
S1 S 0.1759(2) 0.3667(3) 0.5809(4) 0.0745(12) Uani 1 1 d . .
O2 O 0.1834(6) 0.3731(9) 0.7217(10) 0.091(3) Uani 1 1 d . .
N1 N 0.2690(6) 0.3540(9) 0.5494(9) 0.054(3) Uani 1 1 d . .
O1 O 0.7749(5) 0.4319(9) 0.8631(11) 0.091(3) Uani 1 1 d . .
O3 O 0.1298(6) 0.2773(9) 0.5093(11) 0.094(3) Uani 1 1 d . .
C9 C 0.4291(7) 0.3230(10) 0.5034(12) 0.053(3) Uani 1 1 d . .
C5 C 0.5747(7) 0.3283(11) 0.5906(12) 0.053(3) Uani 1 1 d . .
C10 C 0.4151(7) 0.3979(10) 0.5999(12) 0.051(3) Uani 1 1 d . .
C2 C 0.7062(8) 0.4000(13) 0.7769(12) 0.061(3) Uani 1 1 d . .
C14 C 0.3280(7) 0.4331(11) 0.6132(13) 0.057(3) Uani 1 1 d . .
H14A H 0.3233 0.4385 0.7070 0.069 Uiso 1 1 calc R U
H14B H 0.3167 0.5072 0.5735 0.069 Uiso 1 1 calc R U
C7 C 0.6288(8) 0.4420(11) 0.7871(13) 0.062(4) Uani 1 1 d . .
H7 H 0.6204 0.4931 0.8532 0.075 Uiso 1 1 calc R U
C15 C 0.1345(7) 0.4964(14) 0.5160(14) 0.069(4) Uani 1 1 d . .
C6 C 0.5626(7) 0.4012(12) 0.6888(14) 0.068(4) Uani 1 1 d . .
C13 C 0.2775(7) 0.3386(12) 0.4110(13) 0.066(4) Uani 1 1 d . .
H13A H 0.2787 0.4114 0.3675 0.080 Uiso 1 1 calc R U
H13B H 0.2315 0.2959 0.3649 0.080 Uiso 1 1 calc R U
C3 C 0.7186(8) 0.3278(13) 0.6753(16) 0.074(4) Uani 1 1 d . .
H3 H 0.7713 0.3028 0.6715 0.089 Uiso 1 1 calc R U
C11 C 0.4811(7) 0.4382(10) 0.6970(14) 0.060(4) Uani 1 1 d . .
C20 C 0.1491(8) 0.5933(14) 0.5955(15) 0.073(4) Uani 1 1 d . .
H20 H 0.1803 0.5911 0.6802 0.087 Uiso 1 1 calc R U
C18 C 0.0655(9) 0.6951(19) 0.412(2) 0.095(6) Uani 1 1 d . .
C16 C 0.0865(8) 0.4999(17) 0.3896(15) 0.083(4) Uani 1 1 d . .
H16 H 0.0774 0.4353 0.3373 0.099 Uiso 1 1 calc R U
C12 C 0.3583(7) 0.2737(12) 0.4058(14) 0.066(4) Uani 1 1 d . .
H12A H 0.3512 0.1948 0.4274 0.079 Uiso 1 1 calc R U
H12B H 0.3711 0.2774 0.3161 0.079 Uiso 1 1 calc R U
C17 C 0.0531(9) 0.602(2) 0.3455(15) 0.084(5) Uani 1 1 d . .
H17 H 0.0196 0.6036 0.2627 0.101 Uiso 1 1 calc R U
C8 C 0.5077(8) 0.2921(10) 0.4933(13) 0.062(3) Uani 1 1 d . .
H8 H 0.5174 0.2471 0.4224 0.074 Uiso 1 1 calc R U
C4 C 0.6567(7) 0.2924(12) 0.5810(14) 0.066(4) Uani 1 1 d . .
H4 H 0.6667 0.2459 0.5115 0.080 Uiso 1 1 calc R U
C19 C 0.1143(9) 0.6928(14) 0.5408(19) 0.085(5) Uani 1 1 d . .
H19 H 0.1232 0.7596 0.5894 0.102 Uiso 1 1 calc R U
C1 C 0.7689(9) 0.5106(16) 0.9673(17) 0.095(5) Uani 1 1 d . .
H1A H 0.8222 0.5235 1.0179 0.143 Uiso 1 1 calc R U
H1B H 0.7470 0.5806 0.9295 0.143 Uiso 1 1 calc R U
H1C H 0.7336 0.4806 1.0249 0.143 Uiso 1 1 calc R U
C21 C 0.0268(10) 0.8071(17) 0.358(2) 0.130(8) Uani 1 1 d . .
H21A H 0.0431 0.8663 0.4215 0.195 Uiso 1 1 calc R U
H21B H 0.0447 0.8250 0.2753 0.195 Uiso 1 1 calc R U
H21C H -0.0316 0.8000 0.3437 0.195 Uiso 1 1 calc R U

loop_
_atom_site_aniso_label
_atom_site_aniso_U_11
_atom_site_aniso_U_22
_atom_site_aniso_U_33
_atom_site_aniso_U_23
_atom_site_aniso_U_13
_atom_site_aniso_U_12
Br1 0.0795(10) 0.0654(12) 0.0905(13) -0.0256(8) 0.0198(8) 0.0134(7)
S1 0.065(2) 0.060(3) 0.105(3) 0.009(2) 0.032(2) 0.0034(17)
O2 0.102(7) 0.090(9) 0.087(8) 0.028(6) 0.038(6) 0.033(6)
N1 0.065(6) 0.060(8) 0.038(6) -0.001(5) 0.015(4) 0.006(5)
O1 0.064(6) 0.090(9) 0.113(9) -0.022(7) 0.001(6) 0.003(5)
O3 0.088(6) 0.072(8) 0.130(10) -0.010(7) 0.039(6) -0.010(6)
C9 0.068(7) 0.028(8) 0.070(9) 0.016(6) 0.034(6) 0.000(5)
C5 0.062(7) 0.053(9) 0.050(8) -0.001(6) 0.025(6) 0.002(6)
C10 0.066(7) 0.021(7) 0.072(9) -0.003(6) 0.029(6) 0.002(5)
C2 0.073(9) 0.057(10) 0.052(8) 0.016(7) 0.008(7) -0.006(7)
C14 0.067(7) 0.045(9) 0.061(9) -0.006(6) 0.016(6) 0.001(6)
C7 0.080(9) 0.049(9) 0.064(9) -0.001(7) 0.031(7) -0.011(7)
C15 0.040(6) 0.099(13) 0.069(10) 0.014(9) 0.011(6) 0.004(7)
C6 0.064(7) 0.030(8) 0.115(13) 0.000(8) 0.026(8) -0.004(6)
C13 0.060(7) 0.063(10) 0.070(10) -0.009(7) -0.009(6) 0.004(6)
C3 0.057(8) 0.073(11) 0.100(12) 0.002(9) 0.036(8) 0.007(7)
C11 0.060(7) 0.042(9) 0.083(10) -0.003(7) 0.028(7) 0.006(6)
C20 0.074(9) 0.072(12) 0.071(10) 0.000(9) 0.007(7) 0.003(8)
C18 0.050(8) 0.134(19) 0.108(16) 0.042(13) 0.033(9) 0.010(10)
C16 0.074(9) 0.102(14) 0.070(10) 0.019(10) 0.004(8) -0.016(9)
C12 0.073(8) 0.062(10) 0.070(9) -0.018(7) 0.029(7) -0.006(7)
C17 0.068(9) 0.125(18) 0.050(9) 0.012(10) -0.019(7) -0.003(10)
C8 0.084(9) 0.041(9) 0.065(9) 0.010(7) 0.026(7) -0.010(7)
C4 0.070(8) 0.075(11) 0.061(9) -0.002(7) 0.031(7) -0.004(7)
C19 0.074(9) 0.065(12) 0.122(15) 0.014(10) 0.038(10) 0.000(8)
C1 0.087(10) 0.102(14) 0.093(12) -0.031(11) 0.001(9) -0.011(9)
C21 0.108(12) 0.138(19) 0.158(18) 0.094(15) 0.063(12) 0.038(12)

loop_
_atom_type_symbol
_atom_type_description
_atom_type_scat_dispersion_real
_atom_type_scat_dispersion_imag
_atom_type_scat_source
C C 0.0033 0.0016 'International Tables Vol C Tables 4.2.6.8 and 6.1.1.4'
H H 0.0000 0.0000 'International Tables Vol C Tables 4.2.6.8 and 6.1.1.4'
Br Br -0.2901 2.4595 'International Tables Vol C Tables 4.2.6.8 and 6.1.1.4'
N N 0.0061 0.0033 'International Tables Vol C Tables 4.2.6.8 and 6.1.1.4'
O O 0.0106 0.0060 'International Tables Vol C Tables 4.2.6.8 and 6.1.1.4'
S S 0.1246 0.1234 'International Tables Vol C Tables 4.2.6.8 and 6.1.1.4'

loop_
_geom_angle_atom_site_label_1
_geom_angle_atom_site_label_2
_geom_angle_atom_site_label_3
_geom_angle
O2 S1 O3 120.3(7)
O2 S1 N1 105.7(5)
O3 S1 N1 106.1(6)
O2 S1 C15 107.2(7)
O3 S1 C15 108.0(7)
N1 S1 C15 109.3(5)
C14 N1 C13 110.9(9)
C14 N1 S1 116.7(8)
C13 N1 S1 116.4(8)
C2 O1 C1 120.2(11)
C10 C9 C8 119.9(12)
C10 C9 C12 120.7(10)
C8 C9 C12 119.4(12)
C6 C5 C8 120.5(11)
C6 C5 C4 119.3(12)
C8 C5 C4 120.1(12)
C9 C10 C11 120.6(10)
C9 C10 C14 120.7(11)
C11 C10 C14 118.5(10)
O1 C2 C3 116.0(12)
O1 C2 C7 122.3(13)
C3 C2 C7 121.7(12)
N1 C14 C10 111.6(10)
N1 C14 H14A 109.3
C10 C14 H14A 109.3
N1 C14 H14B 109.3
C10 C14 H14B 109.3
H14A C14 H14B 108.0
C2 C7 C6 115.8(12)
C2 C7 H7 122.1
C6 C7 H7 122.1
C16 C15 C20 121.6(16)
C16 C15 S1 119.9(14)
C20 C15 S1 118.4(11)
C5 C6 C11 119.2(12)
C5 C6 C7 122.3(11)
C11 C6 C7 118.4(13)
N1 C13 C12 108.3(10)
N1 C13 H13A 110.0
C12 C13 H13A 110.0
N1 C13 H13B 110.0
C12 C13 H13B 110.0
H13A C13 H13B 108.4
C4 C3 C2 122.2(12)
C4 C3 H3 118.9
C2 C3 H3 118.9
C10 C11 C6 118.7(12)
C10 C11 Br1 119.1(8)
C6 C11 Br1 121.7(10)
C19 C20 C15 116.2(15)
C19 C20 H20 121.9
C15 C20 H20 121.9
C17 C18 C19 118.8(17)
C17 C18 C21 122(2)
C19 C18 C21 119(2)
C17 C16 C15 117.9(17)
C17 C16 H16 121.0
C15 C16 H16 121.0
C9 C12 C13 111.6(10)
C9 C12 H12A 109.3
C13 C12 H12A 109.3
C9 C12 H12B 109.3
C13 C12 H12B 109.3
H12A C12 H12B 108.0
C18 C17 C16 123.8(16)
C18 C17 H17 118.1
C16 C17 H17 118.1
C9 C8 C5 120.7(12)
C9 C8 H8 119.7
C5 C8 H8 119.7
C3 C4 C5 118.5(12)
C3 C4 H4 120.8
C5 C4 H4 120.8
C20 C19 C18 121.5(16)
C20 C19 H19 119.2
C18 C19 H19 119.2
O1 C1 H1A 109.5
O1 C1 H1B 109.5
H1A C1 H1B 109.5
O1 C1 H1C 109.5
H1A C1 H1C 109.5
H1B C1 H1C 109.5
C18 C21 H21A 109.5
C18 C21 H21B 109.5
H21A C21 H21B 109.5
C18 C21 H21C 109.5
H21A C21 H21C 109.5
H21B C21 H21C 109.5

loop_
_geom_bond_atom_site_label_1
_geom_bond_atom_site_label_2
_geom_bond_distance
Br1 C11 1.878(13)
S1 O2 1.417(10)
S1 O3 1.433(11)
S1 N1 1.635(9)
S1 C15 1.764(16)
N1 C14 1.431(15)
N1 C13 1.446(14)
O1 C2 1.373(15)
O1 C1 1.425(17)
C9 C10 1.369(16)
C9 C8 1.374(16)
C9 C12 1.525(17)
C5 C6 1.357(17)
C5 C8 1.428(17)
C5 C4 1.443(16)
C10 C11 1.431(17)
C10 C14 1.532(15)
C2 C3 1.380(19)
C2 C7 1.397(17)
C14 H14A 0.9700
C14 H14B 0.9700
C7 C6 1.443(18)
C7 H7 0.9300
C15 C16 1.398(19)
C15 C20 1.40(2)
C6 C11 1.437(16)
C13 C12 1.553(16)
C13 H13A 0.9700
C13 H13B 0.9700
C3 C4 1.354(18)
C3 H3 0.9300
C20 C19 1.39(2)
C20 H20 0.9300
C18 C17 1.30(2)
C18 C19 1.42(2)
C18 C21 1.53(2)
C16 C17 1.37(2)
C16 H16 0.9300
C12 H12A 0.9700
C12 H12B 0.9700
C17 H17 0.9300
C8 H8 0.9300
C4 H4 0.9300
C19 H19 0.9300
C1 H1A 0.9600
C1 H1B 0.9600
C1 H1C 0.9600
C21 H21A 0.9600
C21 H21B 0.9600
C21 H21C 0.9600
